data_7161071
loop_
_publ_author_name
'Yakovleva, Elizaveta D.'
'Shelukho, Evgeniya R.'
'Erokhin, Pavel P.'
'Ilyushenkova, Valentina V.'
'Guryeva, Aleksandra S.'
'Logvinenko, Nikita A.'
'Khrustalev, Victor N.'
'Grigoriev, Mikhail S.'
'Zubkov, Fedor I.'
'Zaytsev, Vladimir P.'

_publ_section_title
;
 Application of the intramolecular Diels-Alder vinylarene (IMDAV) reaction
 for the synthesis of benzo- and carbocyclofuroisoindole carboxylic acids
 and its limitations.
;
_journal_issue 15
_journal_name_full 'Organic &amp; biomolecular chemistry'
_journal_page_first 3274
_journal_page_last 3286
_journal_paper_doi 10.1039/d5ob01918d
_journal_volume 24
_journal_year 2026
_chemical_formula_sum 'C24 H16 D6 F3 N O5 S'
_chemical_formula_weight 499.52
_space_group_crystal_system monoclinic
_space_group_IT_number 4
_space_group_name_Hall 'P 2yb'
_space_group_name_H-M_alt 'P 1 21 1'
_atom_sites_solution_hydrogens geom
_audit_creation_method SHELXL-2018/3
_audit_update_record
;
2025-10-13 deposited with the CCDC.	2026-03-04 downloaded from the CCDC.
;
_cell_angle_alpha 90
_cell_angle_beta 92.219(5)
_cell_angle_gamma 90
_cell_formula_units_Z 4
_cell_length_a 8.1549(7)
_cell_length_b 16.3136(13)
_cell_length_c 16.7975(14)
_cell_measurement_reflns_used 9002
_cell_measurement_temperature 100(2)
_cell_measurement_theta_max 24.20
_cell_measurement_theta_min 2.74
_cell_volume 2233.0(3)
_computing_structure_refinement 'SHELXL-2018/3 (Sheldrick, 2018)'
_diffrn_ambient_temperature 100(2)
_diffrn_measured_fraction_theta_full 0.995
_diffrn_measured_fraction_theta_max 0.995
_diffrn_measurement_device_type 'Bruker KAPPA APEX II area-detector diffractometer'
_diffrn_radiation_type MoK\a
_diffrn_radiation_wavelength 0.71073
_diffrn_reflns_av_R_equivalents 0.0571
_diffrn_reflns_av_unetI/netI 0.0670
_diffrn_reflns_Laue_measured_fraction_full 0.995
_diffrn_reflns_Laue_measured_fraction_max 0.995
_diffrn_reflns_limit_h_max 10
_diffrn_reflns_limit_h_min -10
_diffrn_reflns_limit_k_max 21
_diffrn_reflns_limit_k_min -19
_diffrn_reflns_limit_l_max 21
_diffrn_reflns_limit_l_min -21
_diffrn_reflns_number 38520
_diffrn_reflns_point_group_measured_fraction_full 0.947
_diffrn_reflns_point_group_measured_fraction_max 0.903
_diffrn_reflns_theta_full 25.242
_diffrn_reflns_theta_max 27.499
_diffrn_reflns_theta_min 4.234
_exptl_absorpt_coefficient_mu 0.207
_exptl_absorpt_correction_T_max 0.984
_exptl_absorpt_correction_T_min 0.809
_exptl_absorpt_correction_type multi-scan
_exptl_absorpt_process_details 'TWINABS (Bruker, 2008)'
_exptl_crystal_colour colourless
_exptl_crystal_density_diffrn 1.486
_exptl_crystal_description fragment
_exptl_crystal_F_000 1024
_exptl_crystal_size_max 0.300
_exptl_crystal_size_mid 0.160
_exptl_crystal_size_min 0.080
_refine_diff_density_max 0.735
_refine_diff_density_min -0.500
_refine_diff_density_rms 0.062
_refine_ls_abs_structure_details
;
 Flack x determined using 2801 quotients [(I+)-(I-)]/[(I+)+(I-)]
 (Parsons, Flack and Wagner, Acta Cryst. B69 (2013) 249-259).
;
_refine_ls_abs_structure_Flack 0.12(4)
_refine_ls_extinction_method none
_refine_ls_goodness_of_fit_ref 1.029
_refine_ls_hydrogen_treatment constr
_refine_ls_matrix_type full
_refine_ls_number_parameters 622
_refine_ls_number_reflns 14240
_refine_ls_number_restraints 1
_refine_ls_restrained_S_all 1.029
_refine_ls_R_factor_all 0.0742
_refine_ls_R_factor_gt 0.0548
_refine_ls_shift/su_max 0.000
_refine_ls_shift/su_mean 0.000
_refine_ls_structure_factor_coef Fsqd
_refine_ls_weighting_details 'w=1/[\s^2^(Fo^2^)+(0.0577P)^2^+0.9523P] where P=(Fo^2^+2Fc^2^)/3'
_refine_ls_weighting_scheme calc
_refine_ls_wR_factor_gt 0.1191
_refine_ls_wR_factor_ref 0.1277
_reflns_Friedel_coverage 0.753
_reflns_Friedel_fraction_full 0.896
_reflns_Friedel_fraction_max 0.804
_reflns_number_gt 11435
_reflns_number_total 14240
_reflns_threshold_expression 'I > 2\s(I)'
_cod_data_source_file d5ob01918d2.cif
_cod_data_source_block zv1763
_cod_depositor_comments 'Adding full bibliography for 7161069--7161075.cif.'
_cod_original_sg_symbol_H-M 'P 21'
_cod_database_code 7161071
_shelx_shelxl_version_number 2018/3
_shelx_space_group_comment
;
The symmetry employed for this shelxl refinement is uniquely defined
by the following loop, which should always be used as a source of
symmetry information in preference to the above space-group names.
They are only intended as comments.
;
_shelx_estimated_absorpt_t_min 0.940
_shelx_estimated_absorpt_t_max 0.984

loop_
_space_group_symop_operation_xyz
'x, y, z'
'-x, y+1/2, -z'

loop_
_atom_site_label
_atom_site_type_symbol
_atom_site_fract_x
_atom_site_fract_y
_atom_site_fract_z
_atom_site_U_iso_or_equiv
_atom_site_adp_type
_atom_site_occupancy
_atom_site_site_symmetry_order
_atom_site_calc_flag
_atom_site_refinement_flags_posn
_atom_site_refinement_flags_adp
_atom_site_refinement_flags_occupancy
_atom_site_disorder_assembly
_atom_site_disorder_group
F1 F 0.6488(4) 0.4143(2) 0.3012(2) 0.0304(9) Uani 1 1 d . . . . .
F2 F 0.4865(4) 0.5129(2) 0.3324(2) 0.0329(8) Uani 1 1 d . . . . .
F3 F 0.4805(4) 0.3986(2) 0.3953(2) 0.0311(8) Uani 1 1 d . . . . .
O1 O 0.6264(5) 0.6691(3) 0.3962(3) 0.0291(10) Uani 1 1 d . . . . .
O2 O 0.5028(5) 0.5119(3) 0.5136(3) 0.0340(11) Uani 1 1 d . . . . .
O3 O 0.7576(5) 0.5592(3) 0.5385(3) 0.0290(10) Uani 1 1 d . . . . .
H3 H 0.718203 0.577704 0.580309 0.035 Uiso 1 1 calc R U . . .
O5 O 1.0242(5) 0.3305(2) 0.3730(3) 0.0263(10) Uani 1 1 d . . . . .
N2 N 0.9019(6) 0.6877(3) 0.3752(3) 0.0224(11) Uani 1 1 d . . . . .
C1 C 0.7623(7) 0.6432(4) 0.3857(3) 0.0217(13) Uani 1 1 d . . . . .
C3 C 1.0431(7) 0.6362(4) 0.3554(4) 0.0229(13) Uani 1 1 d . . . . .
H3A H 1.147182 0.658178 0.378950 0.027 Uiso 1 1 calc R U . . .
H3B H 1.052512 0.630461 0.297053 0.027 Uiso 1 1 calc R U . . .
C3A C 0.9967(7) 0.5551(4) 0.3939(4) 0.0239(13) Uani 1 1 d . . . . .
H3AA H 1.016402 0.559802 0.452824 0.029 Uiso 1 1 calc R U . . .
C4 C 1.0715(7) 0.4763(4) 0.3664(4) 0.0239(13) Uani 1 1 d . . . . .
H4A H 1.166615 0.473011 0.335563 0.029 Uiso 1 1 calc R U . . .
C4A C 0.9874(7) 0.4118(4) 0.3907(3) 0.0230(13) Uani 1 1 d . . . . .
C5A C 0.9085(7) 0.2818(4) 0.4098(4) 0.0234(13) Uani 1 1 d . . . . .
C6 C 0.9072(8) 0.1980(4) 0.4055(4) 0.0271(14) Uani 1 1 d . . . . .
H6A H 0.986549 0.168462 0.377012 0.033 Uiso 1 1 calc R U . . .
C7 C 0.7824(8) 0.1583(4) 0.4453(4) 0.0275(15) Uani 1 1 d . . . . .
H7A H 0.774562 0.100247 0.443223 0.033 Uiso 1 1 calc R U . . .
C8 C 0.6704(8) 0.2023(4) 0.4877(4) 0.0278(15) Uani 1 1 d . . . . .
H8A H 0.587799 0.173597 0.514745 0.033 Uiso 1 1 calc R U . . .
C9 C 0.6750(7) 0.2880(4) 0.4920(4) 0.0246(14) Uani 1 1 d . . . . .
H9A H 0.598804 0.317657 0.522150 0.029 Uiso 1 1 calc R U . . .
C9A C 0.7950(7) 0.3278(4) 0.4505(4) 0.0216(13) Uani 1 1 d . . . . .
C9B C 0.8442(7) 0.4171(4) 0.4452(4) 0.0231(13) Uani 1 1 d . . . . .
H9BA H 0.891151 0.432637 0.498951 0.028 Uiso 1 1 calc R U . . .
C10 C 0.7156(7) 0.4859(4) 0.4205(4) 0.0231(13) Uani 1 1 d . . . . .
C10A C 0.8110(7) 0.5532(4) 0.3756(4) 0.0215(13) Uani 1 1 d . . . . .
H10A H 0.795945 0.540573 0.317515 0.026 Uiso 1 1 calc R U . . .
C11 C 0.6423(7) 0.5211(4) 0.4962(4) 0.0256(14) Uani 1 1 d . . . . .
C12 C 0.5832(7) 0.4524(4) 0.3632(4) 0.0271(14) Uani 1 1 d . . . . .
C13 C 0.9071(7) 0.7744(4) 0.3723(4) 0.0224(13) Uani 1 1 d . . . . .
C14 C 0.8134(8) 0.8208(4) 0.4228(4) 0.0315(15) Uani 1 1 d . . . . .
H14A H 0.747073 0.794422 0.460372 0.038 Uiso 1 1 calc R U . . .
C15 C 0.8167(7) 0.9067(4) 0.4181(4) 0.0265(14) Uani 1 1 d . . . . .
H15A H 0.750931 0.938584 0.451831 0.032 Uiso 1 1 calc R U . . .
C16 C 0.9157(8) 0.9446(4) 0.3646(4) 0.0309(15) Uani 1 1 d . . . . .
H16A H 0.917753 1.002755 0.361134 0.037 Uiso 1 1 calc R U . . .
C17 C 1.0115(8) 0.8982(4) 0.3162(4) 0.0315(15) Uani 1 1 d . . . . .
H17A H 1.082166 0.924934 0.280725 0.038 Uiso 1 1 calc R U . . .
C18 C 1.0070(7) 0.8134(4) 0.3181(4) 0.0268(14) Uani 1 1 d . . . . .
H18A H 1.070838 0.782145 0.283024 0.032 Uiso 1 1 calc R U . . .
F21 F 0.6575(5) 0.5880(3) 0.1890(2) 0.0455(11) Uani 1 1 d . . . . .
F22 F 0.4974(4) 0.4884(3) 0.1495(2) 0.0454(11) Uani 1 1 d . . . . .
F23 F 0.4943(4) 0.6020(2) 0.0859(2) 0.0398(10) Uani 1 1 d . . . . .
O21 O 0.6377(5) 0.3318(3) 0.0921(3) 0.0365(12) Uani 1 1 d . . . . .
O22 O 0.5208(6) 0.4844(3) -0.0281(3) 0.0387(12) Uani 1 1 d . . . . .
O23 O 0.7814(5) 0.4447(3) -0.0442(3) 0.0335(11) Uani 1 1 d . . . . .
H23 H 0.742564 0.425305 -0.087255 0.040 Uiso 1 1 calc R U . . .
O25 O 1.0419(6) 0.6697(3) 0.1357(3) 0.0325(11) Uani 1 1 d . . . . .
N22 N 0.9123(6) 0.3125(3) 0.1289(3) 0.0297(13) Uani 1 1 d . . . . .
C21 C 0.7725(9) 0.3584(4) 0.1106(4) 0.0307(16) Uani 1 1 d . . . . .
C23 C 1.0510(8) 0.3635(4) 0.1560(4) 0.0277(14) Uani 1 1 d . . . . .
H23A H 1.156358 0.340865 0.138398 0.033 Uiso 1 1 calc R U . . .
H23B H 1.055997 0.369331 0.214666 0.033 Uiso 1 1 calc R U . . .
C23A C 1.0102(7) 0.4446(4) 0.1150(4) 0.0276(15) Uani 1 1 d . . . . .
H23C H 1.033618 0.439470 0.057197 0.033 Uiso 1 1 calc R U . . .
C24 C 1.0826(7) 0.5232(4) 0.1457(4) 0.0278(14) Uani 1 1 d . . . . .
H24A H 1.174744 0.526221 0.181978 0.033 Uiso 1 1 calc R U . . .
C24A C 1.0035(8) 0.5879(4) 0.1167(4) 0.0293(15) Uani 1 1 d . . . . .
C25A C 0.9266(8) 0.7176(4) 0.0944(4) 0.0320(16) Uani 1 1 d . . . . .
C26 C 0.9269(9) 0.8025(4) 0.0986(4) 0.0367(17) Uani 1 1 d . . . . .
H26A H 1.003999 0.831470 0.131733 0.044 Uiso 1 1 calc R U . . .
C27 C 0.8093(9) 0.8424(4) 0.0520(4) 0.0383(18) Uani 1 1 d . . . . .
H27A H 0.807097 0.900654 0.051696 0.046 Uiso 1 1 calc R U . . .
C28 C 0.6942(8) 0.7997(4) 0.0056(4) 0.0320(16) Uani 1 1 d . . . . .
H28A H 0.612601 0.828949 -0.024672 0.038 Uiso 1 1 calc R U . . .
C29 C 0.6968(8) 0.7148(4) 0.0029(4) 0.0334(16) Uani 1 1 d . . . . .
H29A H 0.618907 0.685294 -0.029373 0.040 Uiso 1 1 calc R U . . .
C29A C 0.8153(8) 0.6746(4) 0.0482(4) 0.0273(14) Uani 1 1 d . . . . .
C29B C 0.8604(8) 0.5842(4) 0.0569(4) 0.0311(16) Uani 1 1 d . . . . .
H29B H 0.908348 0.568316 0.005244 0.037 Uiso 1 1 calc R U . . .
C30 C 0.7315(7) 0.5153(4) 0.0751(4) 0.0259(14) Uani 1 1 d . . . . .
C30A C 0.8229(7) 0.4466(4) 0.1235(4) 0.0250(14) Uani 1 1 d . . . . .
H30A H 0.804894 0.458651 0.180930 0.030 Uiso 1 1 calc R U . . .
C31 C 0.6617(8) 0.4794(4) -0.0044(4) 0.0259(14) Uani 1 1 d . . . . .
C32 C 0.5916(8) 0.5479(5) 0.1233(4) 0.0362(17) Uani 1 1 d . . . . .
C33 C 0.9113(7) 0.2263(4) 0.1333(4) 0.0255(14) Uani 1 1 d . . . . .
C34 C 0.8212(8) 0.1790(5) 0.0779(4) 0.0340(16) Uani 1 1 d . . . . .
H34A H 0.759757 0.204907 0.035816 0.041 Uiso 1 1 calc R U . . .
C35 C 0.8212(7) 0.0947(4) 0.0842(4) 0.0307(15) Uani 1 1 d . . . . .
H35A H 0.758720 0.062781 0.046711 0.037 Uiso 1 1 calc R U . . .
C36 C 0.9122(8) 0.0562(4) 0.1451(4) 0.0337(16) Uani 1 1 d . . . . .
H36A H 0.911733 -0.001851 0.149331 0.040 Uiso 1 1 calc R U . . .
C37 C 1.0025(8) 0.1024(4) 0.1991(4) 0.0322(16) Uani 1 1 d . . . . .
H37A H 1.064377 0.075951 0.240788 0.039 Uiso 1 1 calc R U . . .
C38 C 1.0046(8) 0.1871(4) 0.1937(4) 0.0296(15) Uani 1 1 d . . . . .
H38A H 1.069124 0.218479 0.230833 0.036 Uiso 1 1 calc R U . . .
S1 S 0.5166(2) 0.61998(11) 0.70843(9) 0.0330(4) Uani 1 1 d . . . . .
O41 O 0.6821(5) 0.6250(3) 0.6696(2) 0.0338(11) Uani 1 1 d . . . . .
C41 C 0.5671(9) 0.5911(6) 0.8092(5) 0.052(2) Uani 1 1 d . . . . .
D41A D 0.466236 0.586479 0.838812 0.077 Uiso 1 1 calc R U . . .
D41B D 0.624076 0.538237 0.809866 0.077 Uiso 1 1 calc R U . . .
D41C D 0.638512 0.632878 0.834209 0.077 Uiso 1 1 calc R U . . .
C42 C 0.4605(10) 0.7235(5) 0.7269(5) 0.052(2) Uani 1 1 d . . . . .
D42A D 0.354158 0.724741 0.752150 0.078 Uiso 1 1 calc R U . . .
D42B D 0.543914 0.749066 0.762402 0.078 Uiso 1 1 calc R U . . .
D42C D 0.452570 0.753592 0.676460 0.078 Uiso 1 1 calc R U . . .
S2A S 0.5556(3) 0.3186(2) -0.17500(18) 0.0413(12) Uani 0.651(7) 1 d . . P A 1
O42 O 0.6994(5) 0.3796(3) -0.1776(3) 0.0397(12) Uani 1 1 d . . . . .
C43 C 0.3958(17) 0.3740(8) -0.2270(8) 0.050(3) Uiso 0.651(7) 1 d . . P A 1
D43A D 0.295483 0.340899 -0.229403 0.076 Uiso 0.651(7) 1 calc R U P A 1
D43B D 0.375211 0.425445 -0.198942 0.076 Uiso 0.651(7) 1 calc R U P A 1
D43C D 0.429058 0.386108 -0.281206 0.076 Uiso 0.651(7) 1 calc R U P A 1
C44 C 0.5947(15) 0.2414(7) -0.2463(7) 0.046(3) Uiso 0.651(7) 1 d . . P A 1
D44A D 0.505910 0.200901 -0.246897 0.068 Uiso 0.651(7) 1 calc R U P A 1
D44B D 0.600604 0.266361 -0.299198 0.068 Uiso 0.651(7) 1 calc R U P A 1
D44C D 0.699106 0.214353 -0.232215 0.068 Uiso 0.651(7) 1 calc R U P A 1
S2B S 0.5253(11) 0.3724(4) -0.2152(4) 0.067(3) Uani 0.349(7) 1 d . . P A 2
C45 C 0.546(3) 0.3877(19) -0.3157(17) 0.072(8) Uiso 0.349(7) 1 d . . P A 2
D45A D 0.438182 0.383864 -0.343269 0.108 Uiso 0.349(7) 1 calc R U P A 2
D45B D 0.592747 0.442155 -0.324564 0.108 Uiso 0.349(7) 1 calc R U P A 2
D45C D 0.619049 0.345793 -0.336551 0.108 Uiso 0.349(7) 1 calc R U P A 2
C46 C 0.492(4) 0.266(2) -0.211(2) 0.098(11) Uiso 0.349(7) 1 d . . P A 2
D46A D 0.382113 0.253621 -0.233471 0.147 Uiso 0.349(7) 1 calc R U P A 2
D46B D 0.574545 0.237813 -0.241095 0.147 Uiso 0.349(7) 1 calc R U P A 2
D46C D 0.499474 0.248245 -0.155054 0.147 Uiso 0.349(7) 1 calc R U P A 2

loop_
_atom_site_aniso_label
_atom_site_aniso_U_11
_atom_site_aniso_U_22
_atom_site_aniso_U_33
_atom_site_aniso_U_23
_atom_site_aniso_U_13
_atom_site_aniso_U_12
F1 0.031(2) 0.031(2) 0.029(2) -0.0029(17) -0.0014(15) -0.0074(15)
F2 0.0228(19) 0.031(2) 0.044(2) 0.0090(18) -0.0046(16) 0.0000(17)
F3 0.025(2) 0.027(2) 0.041(2) 0.0077(16) 0.0017(16) -0.0067(16)
O1 0.024(2) 0.023(2) 0.041(3) 0.007(2) 0.0044(19) 0.0044(19)
O2 0.025(2) 0.029(3) 0.048(3) -0.002(2) 0.015(2) -0.005(2)
O3 0.033(3) 0.029(3) 0.026(2) -0.004(2) 0.0113(19) 0.000(2)
O5 0.024(2) 0.017(2) 0.038(3) 0.0024(19) 0.0077(19) 0.0040(18)
N2 0.019(3) 0.020(3) 0.028(3) 0.002(2) 0.002(2) 0.003(2)
C1 0.018(3) 0.025(4) 0.021(3) 0.000(3) 0.002(2) -0.001(3)
C3 0.016(3) 0.024(3) 0.028(3) -0.001(3) -0.001(2) -0.002(3)
C3A 0.020(3) 0.022(3) 0.030(3) 0.002(3) 0.002(3) -0.001(3)
C4 0.016(3) 0.024(3) 0.032(3) -0.001(3) 0.005(2) 0.003(3)
C4A 0.021(3) 0.022(3) 0.026(3) 0.000(3) -0.005(3) 0.003(3)
C5A 0.019(3) 0.026(4) 0.025(3) 0.001(3) 0.004(2) 0.000(2)
C6 0.032(4) 0.017(3) 0.032(4) 0.003(3) -0.001(3) 0.007(3)
C7 0.040(4) 0.015(3) 0.027(3) 0.006(3) 0.004(3) 0.001(3)
C8 0.027(3) 0.028(4) 0.029(4) 0.005(3) 0.004(3) -0.007(3)
C9 0.030(4) 0.023(3) 0.021(3) 0.004(3) 0.005(3) 0.008(3)
C9A 0.028(3) 0.016(3) 0.021(3) -0.001(3) 0.002(2) 0.003(3)
C9B 0.024(3) 0.018(3) 0.027(3) -0.001(3) 0.003(2) -0.004(2)
C10 0.021(3) 0.020(3) 0.029(3) 0.000(3) 0.007(2) 0.002(2)
C10A 0.021(3) 0.021(3) 0.023(3) -0.002(3) 0.002(2) 0.000(2)
C11 0.025(3) 0.018(3) 0.034(4) 0.007(3) 0.007(3) 0.003(3)
C12 0.023(3) 0.022(3) 0.037(4) 0.007(3) 0.004(3) 0.001(3)
C13 0.013(3) 0.024(3) 0.030(3) -0.002(3) 0.000(2) -0.001(2)
C14 0.034(4) 0.025(4) 0.036(4) 0.000(3) 0.009(3) -0.006(3)
C15 0.021(3) 0.024(4) 0.035(4) -0.004(3) 0.005(3) 0.003(3)
C16 0.035(4) 0.019(3) 0.039(4) 0.002(3) 0.003(3) 0.006(3)
C17 0.029(4) 0.027(4) 0.039(4) 0.010(3) 0.008(3) -0.003(3)
C18 0.025(3) 0.024(3) 0.032(3) -0.001(3) 0.010(3) 0.004(3)
F21 0.048(3) 0.053(3) 0.036(2) 0.003(2) 0.0016(19) 0.021(2)
F22 0.033(2) 0.049(3) 0.055(3) 0.024(2) 0.0116(19) 0.0100(19)
F23 0.037(2) 0.038(2) 0.044(2) 0.0123(18) -0.0008(17) 0.0134(17)
O21 0.023(2) 0.029(3) 0.056(3) 0.009(2) -0.008(2) 0.004(2)
O22 0.035(3) 0.035(3) 0.046(3) 0.011(2) -0.007(2) -0.005(2)
O23 0.034(3) 0.034(3) 0.032(3) -0.005(2) -0.008(2) -0.001(2)
O25 0.034(3) 0.027(2) 0.036(3) 0.007(2) -0.007(2) -0.002(2)
N22 0.027(3) 0.025(3) 0.037(3) 0.002(2) -0.002(2) -0.001(2)
C21 0.033(4) 0.030(4) 0.029(3) 0.012(3) 0.000(3) 0.009(3)
C23 0.025(3) 0.033(4) 0.025(3) 0.002(3) -0.005(3) 0.004(3)
C23A 0.027(4) 0.030(4) 0.026(3) 0.001(3) -0.001(3) 0.005(3)
C24 0.023(3) 0.026(4) 0.034(4) -0.004(3) -0.001(3) 0.003(3)
C24A 0.028(4) 0.030(4) 0.029(4) -0.002(3) -0.003(3) 0.002(3)
C25A 0.038(4) 0.029(4) 0.028(4) 0.008(3) -0.005(3) -0.002(3)
C26 0.044(5) 0.032(4) 0.034(4) 0.002(3) -0.005(3) -0.005(3)
C27 0.054(5) 0.021(4) 0.039(4) 0.010(3) -0.004(3) -0.009(3)
C28 0.036(4) 0.028(4) 0.031(4) 0.008(3) -0.005(3) -0.003(3)
C29 0.043(4) 0.026(4) 0.030(4) 0.003(3) -0.006(3) -0.001(3)
C29A 0.036(4) 0.025(3) 0.021(3) 0.005(3) 0.003(3) -0.003(3)
C29B 0.032(4) 0.025(4) 0.036(4) -0.001(3) -0.002(3) 0.001(3)
C30 0.027(3) 0.026(3) 0.024(3) 0.001(3) 0.000(3) 0.004(3)
C30A 0.016(3) 0.033(4) 0.026(4) 0.003(3) 0.001(2) 0.002(3)
C31 0.024(3) 0.016(3) 0.038(4) 0.011(3) -0.002(3) -0.001(3)
C32 0.035(4) 0.041(4) 0.032(4) 0.010(3) -0.004(3) 0.005(3)
C33 0.024(3) 0.021(3) 0.032(3) 0.006(3) 0.008(3) 0.001(3)
C34 0.032(4) 0.041(4) 0.029(4) 0.005(3) 0.001(3) 0.007(3)
C35 0.020(3) 0.036(4) 0.037(4) -0.006(3) 0.004(3) 0.001(3)
C36 0.031(4) 0.026(4) 0.045(4) 0.006(3) 0.010(3) 0.005(3)
C37 0.027(4) 0.031(4) 0.037(4) 0.004(3) -0.007(3) 0.003(3)
C38 0.025(4) 0.033(4) 0.031(4) 0.006(3) 0.001(3) -0.002(3)
S1 0.0353(9) 0.0356(9) 0.0280(8) -0.0020(8) 0.0003(7) 0.0015(8)
O41 0.035(3) 0.038(3) 0.029(2) -0.006(2) 0.0059(19) -0.002(2)
C41 0.047(5) 0.067(6) 0.042(5) 0.014(4) 0.007(3) -0.001(4)
C42 0.068(6) 0.038(4) 0.050(5) -0.019(4) -0.006(4) 0.012(4)
S2A 0.0344(17) 0.054(2) 0.0363(18) -0.0104(15) 0.0061(12) -0.0123(14)
O42 0.029(3) 0.056(3) 0.033(3) -0.007(2) -0.006(2) -0.005(2)
S2B 0.082(6) 0.054(4) 0.062(4) 0.035(4) -0.037(4) -0.032(4)

loop_
_atom_type_symbol
_atom_type_description
_atom_type_scat_dispersion_real
_atom_type_scat_dispersion_imag
_atom_type_scat_source
C C 0.0033 0.0016 'International Tables Vol C Tables 4.2.6.8 and 6.1.1.4'
H H 0.0000 0.0000 'International Tables Vol C Tables 4.2.6.8 and 6.1.1.4'
D D 0.0000 0.0000 'International Tables Vol C Tables 4.2.6.8 and 6.1.1.4'
N N 0.0061 0.0033 'International Tables Vol C Tables 4.2.6.8 and 6.1.1.4'
O O 0.0106 0.0060 'International Tables Vol C Tables 4.2.6.8 and 6.1.1.4'
F F 0.0171 0.0103 'International Tables Vol C Tables 4.2.6.8 and 6.1.1.4'
S S 0.1246 0.1234 'International Tables Vol C Tables 4.2.6.8 and 6.1.1.4'

loop_
_geom_angle_atom_site_label_1
_geom_angle_atom_site_label_2
_geom_angle_atom_site_label_3
_geom_angle
_geom_angle_site_symmetry_1
_geom_angle_site_symmetry_3
_geom_angle_publ_flag
C11 O3 H3 109.5 . . ?
C4A O5 C5A 107.0(4) . . ?
C1 N2 C13 124.1(5) . . ?
C1 N2 C3 112.8(5) . . ?
C13 N2 C3 122.5(5) . . ?
O1 C1 N2 127.4(6) . . ?
O1 C1 C10A 126.6(5) . . ?
N2 C1 C10A 105.9(5) . . ?
N2 C3 C3A 101.0(4) . . ?
N2 C3 H3A 111.6 . . ?
C3A C3 H3A 111.6 . . ?
N2 C3 H3B 111.6 . . ?
C3A C3 H3B 111.6 . . ?
H3A C3 H3B 109.4 . . ?
C4 C3A C3 120.0(5) . . ?
C4 C3A C10A 109.3(5) . . ?
C3 C3A C10A 101.0(5) . . ?
C4 C3A H3AA 108.6 . . ?
C3 C3A H3AA 108.6 . . ?
C10A C3A H3AA 108.6 . . ?
C4A C4 C3A 111.2(5) . . ?
C4A C4 H4A 124.4 . . ?
C3A C4 H4A 124.4 . . ?
C4 C4A O5 124.7(5) . . ?
C4 C4A C9B 124.1(5) . . ?
O5 C4A C9B 111.1(5) . . ?
C6 C5A C9A 124.1(6) . . ?
C6 C5A O5 123.2(5) . . ?
C9A C5A O5 112.7(5) . . ?
C5A C6 C7 116.1(6) . . ?
C5A C6 H6A 121.9 . . ?
C7 C6 H6A 121.9 . . ?
C8 C7 C6 121.0(6) . . ?
C8 C7 H7A 119.5 . . ?
C6 C7 H7A 119.5 . . ?
C7 C8 C9 121.9(6) . . ?
C7 C8 H8A 119.1 . . ?
C9 C8 H8A 119.1 . . ?
C9A C9 C8 117.4(6) . . ?
C9A C9 H9A 121.3 . . ?
C8 C9 H9A 121.3 . . ?
C9 C9A C5A 119.4(6) . . ?
C9 C9A C9B 132.5(5) . . ?
C5A C9A C9B 107.8(5) . . ?
C4A C9B C9A 101.2(5) . . ?
C4A C9B C10 113.7(5) . . ?
C9A C9B C10 121.6(5) . . ?
C4A C9B H9BA 106.5 . . ?
C9A C9B H9BA 106.5 . . ?
C10 C9B H9BA 106.5 . . ?
C12 C10 C11 111.6(5) . . ?
C12 C10 C10A 107.7(5) . . ?
C11 C10 C10A 110.8(5) . . ?
C12 C10 C9B 111.0(5) . . ?
C11 C10 C9B 108.9(5) . . ?
C10A C10 C9B 106.8(4) . . ?
C1 C10A C3A 102.5(5) . . ?
C1 C10A C10 119.0(5) . . ?
C3A C10A C10 115.2(5) . . ?
C1 C10A H10A 106.4 . . ?
C3A C10A H10A 106.4 . . ?
C10 C10A H10A 106.4 . . ?
O2 C11 O3 126.5(6) . . ?
O2 C11 C10 124.1(6) . . ?
O3 C11 C10 109.3(5) . . ?
F3 C12 F1 106.4(5) . . ?
F3 C12 F2 105.5(5) . . ?
F1 C12 F2 106.5(5) . . ?
F3 C12 C10 114.9(5) . . ?
F1 C12 C10 111.3(5) . . ?
F2 C12 C10 111.6(5) . . ?
C14 C13 C18 119.9(6) . . ?
C14 C13 N2 120.4(5) . . ?
C18 C13 N2 119.7(5) . . ?
C13 C14 C15 119.9(6) . . ?
C13 C14 H14A 120.1 . . ?
C15 C14 H14A 120.1 . . ?
C16 C15 C14 119.8(6) . . ?
C16 C15 H15A 120.1 . . ?
C14 C15 H15A 120.1 . . ?
C17 C16 C15 119.9(6) . . ?
C17 C16 H16A 120.0 . . ?
C15 C16 H16A 120.0 . . ?
C16 C17 C18 121.3(6) . . ?
C16 C17 H17A 119.4 . . ?
C18 C17 H17A 119.4 . . ?
C17 C18 C13 119.1(6) . . ?
C17 C18 H18A 120.4 . . ?
C13 C18 H18A 120.4 . . ?
C31 O23 H23 109.5 . . ?
C25A O25 C24A 106.3(5) . . ?
C21 N22 C33 123.0(6) . . ?
C21 N22 C23 112.4(6) . . ?
C33 N22 C23 123.9(5) . . ?
O21 C21 N22 126.4(7) . . ?
O21 C21 C30A 128.1(6) . . ?
N22 C21 C30A 105.4(6) . . ?
N22 C23 C23A 101.6(5) . . ?
N22 C23 H23A 111.5 . . ?
C23A C23 H23A 111.5 . . ?
N22 C23 H23B 111.5 . . ?
C23A C23 H23B 111.5 . . ?
H23A C23 H23B 109.3 . . ?
C24 C23A C23 120.9(5) . . ?
C24 C23A C30A 109.2(5) . . ?
C23 C23A C30A 100.2(5) . . ?
C24 C23A H23C 108.6 . . ?
C23 C23A H23C 108.6 . . ?
C30A C23A H23C 108.6 . . ?
C24A C24 C23A 112.2(6) . . ?
C24A C24 H24A 123.9 . . ?
C23A C24 H24A 123.9 . . ?
C24 C24A O25 125.1(6) . . ?
C24 C24A C29B 124.6(6) . . ?
O25 C24A C29B 110.4(5) . . ?
C29A C25A C26 122.9(6) . . ?
C29A C25A O25 114.6(6) . . ?
C26 C25A O25 122.5(6) . . ?
C27 C26 C25A 116.3(6) . . ?
C27 C26 H26A 121.8 . . ?
C25A C26 H26A 121.8 . . ?
C26 C27 C28 121.5(6) . . ?
C26 C27 H27A 119.2 . . ?
C28 C27 H27A 119.2 . . ?
C27 C28 C29 120.7(6) . . ?
C27 C28 H28A 119.7 . . ?
C29 C28 H28A 119.7 . . ?
C29A C29 C28 118.1(6) . . ?
C29A C29 H29A 121.0 . . ?
C28 C29 H29A 121.0 . . ?
C25A C29A C29 120.5(6) . . ?
C25A C29A C29B 106.9(6) . . ?
C29 C29A C29B 132.6(6) . . ?
C24A C29B C29A 101.7(5) . . ?
C24A C29B C30 113.8(5) . . ?
C29A C29B C30 123.2(6) . . ?
C24A C29B H29B 105.6 . . ?
C29A C29B H29B 105.6 . . ?
C30 C29B H29B 105.6 . . ?
C32 C30 C31 109.5(5) . . ?
C32 C30 C30A 109.1(5) . . ?
C31 C30 C30A 109.3(5) . . ?
C32 C30 C29B 111.9(6) . . ?
C31 C30 C29B 109.1(5) . . ?
C30A C30 C29B 107.8(5) . . ?
C21 C30A C23A 103.4(5) . . ?
C21 C30A C30 119.2(5) . . ?
C23A C30A C30 115.0(5) . . ?
C21 C30A H30A 106.1 . . ?
C23A C30A H30A 106.1 . . ?
C30 C30A H30A 106.1 . . ?
O22 C31 O23 124.9(6) . . ?
O22 C31 C30 125.0(6) . . ?
O23 C31 C30 110.0(5) . . ?
F22 C32 F23 107.5(5) . . ?
F22 C32 F21 107.2(6) . . ?
F23 C32 F21 105.8(6) . . ?
F22 C32 C30 112.2(6) . . ?
F23 C32 C30 115.3(6) . . ?
F21 C32 C30 108.4(5) . . ?
C34 C33 C38 119.2(6) . . ?
C34 C33 N22 121.5(6) . . ?
C38 C33 N22 119.3(6) . . ?
C35 C34 C33 120.1(6) . . ?
C35 C34 H34A 119.9 . . ?
C33 C34 H34A 119.9 . . ?
C34 C35 C36 120.3(6) . . ?
C34 C35 H35A 119.8 . . ?
C36 C35 H35A 119.8 . . ?
C37 C36 C35 119.8(6) . . ?
C37 C36 H36A 120.1 . . ?
C35 C36 H36A 120.1 . . ?
C36 C37 C38 120.8(6) . . ?
C36 C37 H37A 119.6 . . ?
C38 C37 H37A 119.6 . . ?
C37 C38 C33 119.7(6) . . ?
C37 C38 H38A 120.1 . . ?
C33 C38 H38A 120.1 . . ?
O41 S1 C42 105.2(3) . . ?
O41 S1 C41 104.2(3) . . ?
C42 S1 C41 97.8(4) . . ?
S1 C41 D41A 109.5 . . ?
S1 C41 D41B 109.5 . . ?
D41A C41 D41B 109.5 . . ?
S1 C41 D41C 109.5 . . ?
D41A C41 D41C 109.5 . . ?
D41B C41 D41C 109.5 . . ?
S1 C42 D42A 109.5 . . ?
S1 C42 D42B 109.5 . . ?
D42A C42 D42B 109.5 . . ?
S1 C42 D42C 109.5 . . ?
D42A C42 D42C 109.5 . . ?
D42B C42 D42C 109.5 . . ?
O42 S2A C44 106.4(5) . . ?
O42 S2A C43 101.6(5) . . ?
C44 S2A C43 100.1(6) . . ?
S2A C43 D43A 109.5 . . ?
S2A C43 D43B 109.5 . . ?
D43A C43 D43B 109.5 . . ?
S2A C43 D43C 109.5 . . ?
D43A C43 D43C 109.5 . . ?
D43B C43 D43C 109.5 . . ?
S2A C44 D44A 109.5 . . ?
S2A C44 D44B 109.5 . . ?
D44A C44 D44B 109.5 . . ?
S2A C44 D44C 109.5 . . ?
D44A C44 D44C 109.5 . . ?
D44B C44 D44C 109.5 . . ?
O42 S2B C45 105.6(10) . . ?
O42 S2B C46 101.6(12) . . ?
C45 S2B C46 101.9(17) . . ?
S2B C45 D45A 109.5 . . ?
S2B C45 D45B 109.5 . . ?
D45A C45 D45B 109.5 . . ?
S2B C45 D45C 109.5 . . ?
D45A C45 D45C 109.5 . . ?
D45B C45 D45C 109.5 . . ?
S2B C46 D46A 109.5 . . ?
S2B C46 D46B 109.5 . . ?
D46A C46 D46B 109.5 . . ?
S2B C46 D46C 109.5 . . ?
D46A C46 D46C 109.5 . . ?
D46B C46 D46C 109.5 . . ?

loop_
_geom_bond_atom_site_label_1
_geom_bond_atom_site_label_2
_geom_bond_distance
_geom_bond_site_symmetry_2
_geom_bond_publ_flag
F1 C12 1.341(7) . ?
F2 C12 1.354(7) . ?
F3 C12 1.340(7) . ?
O1 C1 1.206(6) . ?
O2 C11 1.195(6) . ?
O3 C11 1.313(8) . ?
O3 H3 0.8400 . ?
O5 C4A 1.395(7) . ?
O5 C5A 1.396(7) . ?
N2 C1 1.367(7) . ?
N2 C13 1.416(8) . ?
N2 C3 1.474(7) . ?
C1 C10A 1.532(8) . ?
C3 C3A 1.527(8) . ?
C3 H3A 0.9900 . ?
C3 H3B 0.9900 . ?
C3A C4 1.503(8) . ?
C3A C10A 1.534(8) . ?
C3A H3AA 1.0000 . ?
C4 C4A 1.329(8) . ?
C4 H4A 0.9500 . ?
C4A C9B 1.513(8) . ?
C5A C6 1.370(9) . ?
C5A C9A 1.391(8) . ?
C6 C7 1.398(9) . ?
C6 H6A 0.9500 . ?
C7 C8 1.381(9) . ?
C7 H7A 0.9500 . ?
C8 C9 1.400(9) . ?
C8 H8A 0.9500 . ?
C9 C9A 1.384(9) . ?
C9 H9A 0.9500 . ?
C9A C9B 1.515(8) . ?
C9B C10 1.581(8) . ?
C9B H9BA 1.0000 . ?
C10 C12 1.520(9) . ?
C10 C11 1.537(9) . ?
C10 C10A 1.557(8) . ?
C10A H10A 1.0000 . ?
C13 C14 1.387(9) . ?
C13 C18 1.398(8) . ?
C14 C15 1.404(9) . ?
C14 H14A 0.9500 . ?
C15 C16 1.378(9) . ?
C15 H15A 0.9500 . ?
C16 C17 1.377(9) . ?
C16 H16A 0.9500 . ?
C17 C18 1.384(9) . ?
C17 H17A 0.9500 . ?
C18 H18A 0.9500 . ?
F21 C32 1.374(8) . ?
F22 C32 1.324(8) . ?
F23 C32 1.328(7) . ?
O21 C21 1.211(7) . ?
O22 C31 1.204(7) . ?
O23 C31 1.330(7) . ?
O23 H23 0.8400 . ?
O25 C25A 1.387(8) . ?
O25 C24A 1.405(8) . ?
N22 C21 1.388(8) . ?
N22 C33 1.408(8) . ?
N22 C23 1.462(8) . ?
C21 C30A 1.510(9) . ?
C23 C23A 1.523(9) . ?
C23 H23A 0.9900 . ?
C23 H23B 0.9900 . ?
C23A C24 1.495(9) . ?
C23A C30A 1.541(8) . ?
C23A H23C 1.0000 . ?
C24 C24A 1.321(9) . ?
C24 H24A 0.9500 . ?
C24A C29B 1.511(9) . ?
C25A C29A 1.365(9) . ?
C25A C26 1.386(9) . ?
C26 C27 1.378(10) . ?
C26 H26A 0.9500 . ?
C27 C28 1.384(9) . ?
C27 H27A 0.9500 . ?
C28 C29 1.387(9) . ?
C28 H28A 0.9500 . ?
C29 C29A 1.374(9) . ?
C29 H29A 0.9500 . ?
C29A C29B 1.525(9) . ?
C29B C30 1.578(9) . ?
C29B H29B 1.0000 . ?
C30 C32 1.520(9) . ?
C30 C31 1.547(9) . ?
C30 C30A 1.557(9) . ?
C30A H30A 1.0000 . ?
C33 C34 1.395(9) . ?
C33 C38 1.400(9) . ?
C34 C35 1.379(10) . ?
C34 H34A 0.9500 . ?
C35 C36 1.390(9) . ?
C35 H35A 0.9500 . ?
C36 C37 1.372(9) . ?
C36 H36A 0.9500 . ?
C37 C38 1.385(9) . ?
C37 H37A 0.9500 . ?
C38 H38A 0.9500 . ?
S1 O41 1.524(4) . ?
S1 C42 1.780(7) . ?
S1 C41 1.790(8) . ?
C41 D41A 0.9800 . ?
C41 D41B 0.9800 . ?
C41 D41C 0.9800 . ?
C42 D42A 0.9800 . ?
C42 D42B 0.9800 . ?
C42 D42C 0.9800 . ?
S2A O42 1.540(6) . ?
S2A C44 1.776(12) . ?
S2A C43 1.786(14) . ?
O42 S2B 1.536(8) . ?
C43 D43A 0.9800 . ?
C43 D43B 0.9800 . ?
C43 D43C 0.9800 . ?
C44 D44A 0.9800 . ?
C44 D44B 0.9800 . ?
C44 D44C 0.9800 . ?
S2B C45 1.72(3) . ?
S2B C46 1.76(4) . ?
C45 D45A 0.9800 . ?
C45 D45B 0.9800 . ?
C45 D45C 0.9800 . ?
C46 D46A 0.9800 . ?
C46 D46B 0.9800 . ?
C46 D46C 0.9800 . ?

loop_
_geom_hbond_atom_site_label_D
_geom_hbond_atom_site_label_H
_geom_hbond_atom_site_label_A
_geom_hbond_distance_DH
_geom_hbond_distance_HA
_geom_hbond_distance_DA
_geom_hbond_angle_DHA
_geom_hbond_site_symmetry_A
_geom_hbond_publ_flag
O3 H3 O41 0.84 1.72 2.546(6) 166.7 . yes
O23 H23 O42 0.84 1.71 2.545(6) 169.4 . yes

loop_
_geom_torsion_atom_site_label_1
_geom_torsion_atom_site_label_2
_geom_torsion_atom_site_label_3
_geom_torsion_atom_site_label_4
_geom_torsion
_geom_torsion_site_symmetry_1
_geom_torsion_site_symmetry_2
_geom_torsion_site_symmetry_3
_geom_torsion_site_symmetry_4
_geom_torsion_publ_flag
C13 N2 C1 O1 -2.2(9) . . . . ?
C3 N2 C1 O1 -173.9(6) . . . . ?
C13 N2 C1 C10A 173.9(5) . . . . ?
C3 N2 C1 C10A 2.3(6) . . . . ?
C1 N2 C3 C3A -26.5(6) . . . . ?
C13 N2 C3 C3A 161.7(5) . . . . ?
N2 C3 C3A C4 158.7(5) . . . . ?
N2 C3 C3A C10A 38.5(6) . . . . ?
C3 C3A C4 C4A -163.7(6) . . . . ?
C10A C3A C4 C4A -47.8(7) . . . . ?
C3A C4 C4A O5 178.4(5) . . . . ?
C3A C4 C4A C9B -5.1(8) . . . . ?
C5A O5 C4A C4 179.6(6) . . . . ?
C5A O5 C4A C9B 2.7(6) . . . . ?
C4A O5 C5A C6 -179.8(6) . . . . ?
C4A O5 C5A C9A 0.7(7) . . . . ?
C9A C5A C6 C7 -0.2(10) . . . . ?
O5 C5A C6 C7 -179.7(5) . . . . ?
C5A C6 C7 C8 -1.3(9) . . . . ?
C6 C7 C8 C9 0.8(10) . . . . ?
C7 C8 C9 C9A 1.3(10) . . . . ?
C8 C9 C9A C5A -2.7(9) . . . . ?
C8 C9 C9A C9B -175.5(6) . . . . ?
C6 C5A C9A C9 2.3(10) . . . . ?
O5 C5A C9A C9 -178.2(5) . . . . ?
C6 C5A C9A C9B 176.7(6) . . . . ?
O5 C5A C9A C9B -3.8(7) . . . . ?
C4 C4A C9B C9A 178.5(6) . . . . ?
O5 C4A C9B C9A -4.7(6) . . . . ?
C4 C4A C9B C10 46.5(8) . . . . ?
O5 C4A C9B C10 -136.7(5) . . . . ?
C9 C9A C9B C4A 178.3(7) . . . . ?
C5A C9A C9B C4A 4.9(6) . . . . ?
C9 C9A C9B C10 -54.7(10) . . . . ?
C5A C9A C9B C10 131.9(6) . . . . ?
C4A C9B C10 C12 89.9(6) . . . . ?
C9A C9B C10 C12 -31.3(7) . . . . ?
C4A C9B C10 C11 -146.8(5) . . . . ?
C9A C9B C10 C11 92.0(7) . . . . ?
C4A C9B C10 C10A -27.1(7) . . . . ?
C9A C9B C10 C10A -148.3(5) . . . . ?
O1 C1 C10A C3A -160.9(6) . . . . ?
N2 C1 C10A C3A 22.9(6) . . . . ?
O1 C1 C10A C10 -32.5(9) . . . . ?
N2 C1 C10A C10 151.4(5) . . . . ?
C4 C3A C10A C1 -165.4(5) . . . . ?
C3 C3A C10A C1 -37.9(6) . . . . ?
C4 C3A C10A C10 63.7(7) . . . . ?
C3 C3A C10A C10 -168.8(5) . . . . ?
C12 C10 C10A C1 96.0(6) . . . . ?
C11 C10 C10A C1 -26.3(7) . . . . ?
C9B C10 C10A C1 -144.8(5) . . . . ?
C12 C10 C10A C3A -141.7(5) . . . . ?
C11 C10 C10A C3A 96.0(6) . . . . ?
C9B C10 C10A C3A -22.4(7) . . . . ?
C12 C10 C11 O2 10.9(8) . . . . ?
C10A C10 C11 O2 130.9(6) . . . . ?
C9B C10 C11 O2 -112.0(6) . . . . ?
C12 C10 C11 O3 -171.4(5) . . . . ?
C10A C10 C11 O3 -51.4(6) . . . . ?
C9B C10 C11 O3 65.7(6) . . . . ?
C11 C10 C12 F3 -52.6(7) . . . . ?
C10A C10 C12 F3 -174.4(5) . . . . ?
C9B C10 C12 F3 69.1(6) . . . . ?
C11 C10 C12 F1 -173.7(5) . . . . ?
C10A C10 C12 F1 64.5(6) . . . . ?
C9B C10 C12 F1 -52.0(6) . . . . ?
C11 C10 C12 F2 67.5(6) . . . . ?
C10A C10 C12 F2 -54.3(6) . . . . ?
C9B C10 C12 F2 -170.8(5) . . . . ?
C1 N2 C13 C14 39.1(9) . . . . ?
C3 N2 C13 C14 -150.1(6) . . . . ?
C1 N2 C13 C18 -140.7(6) . . . . ?
C3 N2 C13 C18 30.2(8) . . . . ?
C18 C13 C14 C15 1.2(10) . . . . ?
N2 C13 C14 C15 -178.5(5) . . . . ?
C13 C14 C15 C16 -1.3(10) . . . . ?
C14 C15 C16 C17 -0.3(10) . . . . ?
C15 C16 C17 C18 2.1(10) . . . . ?
C16 C17 C18 C13 -2.2(10) . . . . ?
C14 C13 C18 C17 0.5(9) . . . . ?
N2 C13 C18 C17 -179.7(5) . . . . ?
C33 N22 C21 O21 -4.2(11) . . . . ?
C23 N22 C21 O21 -174.6(6) . . . . ?
C33 N22 C21 C30A 172.3(6) . . . . ?
C23 N22 C21 C30A 2.0(7) . . . . ?
C21 N22 C23 C23A -26.7(7) . . . . ?
C33 N22 C23 C23A 163.0(6) . . . . ?
N22 C23 C23A C24 158.5(6) . . . . ?
N22 C23 C23A C30A 38.7(6) . . . . ?
C23 C23A C24 C24A -163.8(6) . . . . ?
C30A C23A C24 C24A -48.6(7) . . . . ?
C23A C24 C24A O25 179.0(6) . . . . ?
C23A C24 C24A C29B -2.1(9) . . . . ?
C25A O25 C24A C24 -178.2(6) . . . . ?
C25A O25 C24A C29B 2.8(7) . . . . ?
C24A O25 C25A C29A -0.9(8) . . . . ?
C24A O25 C25A C26 -179.7(6) . . . . ?
C29A C25A C26 C27 -1.2(11) . . . . ?
O25 C25A C26 C27 177.5(6) . . . . ?
C25A C26 C27 C28 2.0(11) . . . . ?
C26 C27 C28 C29 -1.8(12) . . . . ?
C27 C28 C29 C29A 0.8(11) . . . . ?
C26 C25A C29A C29 0.2(11) . . . . ?
O25 C25A C29A C29 -178.6(6) . . . . ?
C26 C25A C29A C29B 177.5(6) . . . . ?
O25 C25A C29A C29B -1.3(8) . . . . ?
C28 C29 C29A C25A 0.0(10) . . . . ?
C28 C29 C29A C29B -176.5(7) . . . . ?
C24 C24A C29B C29A 177.6(6) . . . . ?
O25 C24A C29B C29A -3.4(7) . . . . ?
C24 C24A C29B C30 43.0(9) . . . . ?
O25 C24A C29B C30 -138.0(6) . . . . ?
C25A C29A C29B C24A 2.7(7) . . . . ?
C29 C29A C29B C24A 179.5(7) . . . . ?
C25A C29A C29B C30 131.5(6) . . . . ?
C29 C29A C29B C30 -51.6(11) . . . . ?
C24A C29B C30 C32 94.0(6) . . . . ?
C29A C29B C30 C32 -29.6(8) . . . . ?
C24A C29B C30 C31 -144.7(5) . . . . ?
C29A C29B C30 C31 91.8(7) . . . . ?
C24A C29B C30 C30A -26.0(7) . . . . ?
C29A C29B C30 C30A -149.6(6) . . . . ?
O21 C21 C30A C23A -160.1(7) . . . . ?
N22 C21 C30A C23A 23.4(6) . . . . ?
O21 C21 C30A C30 -31.0(10) . . . . ?
N22 C21 C30A C30 152.5(5) . . . . ?
C24 C23A C30A C21 -166.3(5) . . . . ?
C23 C23A C30A C21 -38.4(6) . . . . ?
C24 C23A C30A C30 62.0(7) . . . . ?
C23 C23A C30A C30 -170.1(5) . . . . ?
C32 C30 C30A C21 93.1(7) . . . . ?
C31 C30 C30A C21 -26.6(8) . . . . ?
C29B C30 C30A C21 -145.1(6) . . . . ?
C32 C30 C30A C23A -143.2(6) . . . . ?
C31 C30 C30A C23A 97.0(6) . . . . ?
C29B C30 C30A C23A -21.5(7) . . . . ?
C32 C30 C31 O22 7.2(9) . . . . ?
C30A C30 C31 O22 126.8(6) . . . . ?
C29B C30 C31 O22 -115.6(7) . . . . ?
C32 C30 C31 O23 -175.0(5) . . . . ?
C30A C30 C31 O23 -55.4(6) . . . . ?
C29B C30 C31 O23 62.2(6) . . . . ?
C31 C30 C32 F22 68.8(7) . . . . ?
C30A C30 C32 F22 -50.8(7) . . . . ?
C29B C30 C32 F22 -170.0(5) . . . . ?
C31 C30 C32 F23 -54.7(8) . . . . ?
C30A C30 C32 F23 -174.3(5) . . . . ?
C29B C30 C32 F23 66.5(8) . . . . ?
C31 C30 C32 F21 -173.0(5) . . . . ?
C30A C30 C32 F21 67.4(7) . . . . ?
C29B C30 C32 F21 -51.8(7) . . . . ?
C21 N22 C33 C34 41.0(9) . . . . ?
C23 N22 C33 C34 -149.8(6) . . . . ?
C21 N22 C33 C38 -139.9(6) . . . . ?
C23 N22 C33 C38 29.3(9) . . . . ?
C38 C33 C34 C35 1.6(10) . . . . ?
N22 C33 C34 C35 -179.3(6) . . . . ?
C33 C34 C35 C36 -0.7(10) . . . . ?
C34 C35 C36 C37 -0.1(10) . . . . ?
C35 C36 C37 C38 -0.1(10) . . . . ?
C36 C37 C38 C33 1.1(10) . . . . ?
C34 C33 C38 C37 -1.9(10) . . . . ?
N22 C33 C38 C37 179.0(6) . . . . ?
